data_2243245
loop_
_publ_author_name
'Molano, Miguel F.'
'Lorett Velasquez, Vaneza P.'
'Erben, Mauricio F.'
'Nossa Gonz\'alez, Diana L.'
'Loaiza, Alix E.'
'Echeverr\'ia, Gustavo A.'
'Piro, Oscar E.'
'Tob\'on, Yeny A.'
'Ben Tayeb, Karima'
'G\'omez Casta\~no, Jovanny A.'

_publ_section_title
;
 Crystal structure, spectroscopic characterization and Hirshfeld surface
 analysis of
 aquadichlorido{<i>N</i>-[(pyridin-2-yl)methylidene]aniline}copper(II)
 monohydrate
;
_journal_coeditor_code EX2027
_journal_issue 2
_journal_name_full 'Acta Crystallographica Section E'
_journal_page_first 148
_journal_page_last 154
_journal_paper_doi 10.1107/S2056989019017213
_journal_volume 76
_journal_year 2020
_chemical_formula_iupac '[Cu Cl2 (C12 H10 N2) (H2 O)], H2 O'
_chemical_formula_moiety '(Cu 2+), (Cl 1-)2, (C12N2H10),(H2O)2'
_chemical_formula_sum 'C12 H14 Cl2 Cu N2 O2'
_chemical_formula_weight 352.69
_chemical_name_systematic
;
Aquadichlorido{<i>N</i>-[(pyridin-2-yl)methylidene]aniline}copper(II)
monohydrate
;
_space_group_crystal_system monoclinic
_space_group_IT_number 14
_space_group_name_Hall '-P 2yn'
_space_group_name_H-M_alt 'P 1 21/n 1'
_atom_sites_solution_hydrogens difmap
_atom_sites_solution_primary dual
_atom_sites_solution_secondary difmap
_audit_creation_method SHELXL-2014/7
_cell_angle_alpha 90
_cell_angle_beta 90.002(2)
_cell_angle_gamma 90
_cell_formula_units_Z 4
_cell_length_a 9.3322(2)
_cell_length_b 7.7341(2)
_cell_length_c 20.1143(4)
_cell_measurement_reflns_used 2118
_cell_measurement_temperature 297(2)
_cell_measurement_theta_max 27.4850
_cell_measurement_theta_min 3.9750
_cell_volume 1451.77(6)
_computing_cell_refinement
;
CrysAlis PRO (Rigaku OD, 2015)
;
_computing_data_collection
;
CrysAlis PRO (Rigaku OD, 2015)
;
_computing_data_reduction
;
CrysAlis PRO (Rigaku OD, 2015)
;
_computing_molecular_graphics
;
ORTEP-3 for Windows (Farrugia, 2012), Mercury (Macrae <i>et al.</i>,
2020)
;
_computing_publication_material
;
SHELXL2014 (Sheldrick, 2015b)
;
_computing_structure_refinement
;
SHELXL2014 (Sheldrick, 2015b)
;
_computing_structure_solution
;
SHELXT (Sheldrick, 2015a)
;
_diffrn_ambient_temperature 297(2)
_diffrn_detector 'CCD plate'
_diffrn_detector_area_resol_mean 16.0604
_diffrn_measured_fraction_theta_full 0.998
_diffrn_measured_fraction_theta_max 0.824
_diffrn_measurement_device 'four-circle diffractometer'
_diffrn_measurement_device_type 'Rigaku Xcalibur Eos Gemini'
_diffrn_measurement_method '\w scans'
_diffrn_radiation_monochromator graphite
_diffrn_radiation_probe x-ray
_diffrn_radiation_type 'Mo K\a'
_diffrn_radiation_wavelength 0.71073
_diffrn_reflns_av_R_equivalents 0.0269
_diffrn_reflns_av_unetI/netI 0.0407
_diffrn_reflns_limit_h_max 10
_diffrn_reflns_limit_h_min -12
_diffrn_reflns_limit_k_max 9
_diffrn_reflns_limit_k_min -10
_diffrn_reflns_limit_l_max 26
_diffrn_reflns_limit_l_min -26
_diffrn_reflns_number 6613
_diffrn_reflns_theta_full 25.242
_diffrn_reflns_theta_max 28.831
_diffrn_reflns_theta_min 3.323
_diffrn_source 'fine-focus sealed X-ray tube'
_exptl_absorpt_coefficient_mu 1.870
_exptl_absorpt_correction_T_max 1.00000
_exptl_absorpt_correction_T_min 0.88827
_exptl_absorpt_correction_type multi-scan
_exptl_absorpt_process_details
;
(CrysAlis PRO; Rigaku OD, 2015)
;
_exptl_crystal_colour green
_exptl_crystal_density_diffrn 1.614
_exptl_crystal_description fragment
_exptl_crystal_F_000 716
_exptl_crystal_size_max 0.238
_exptl_crystal_size_mid 0.117
_exptl_crystal_size_min 0.067
_refine_diff_density_max 0.259
_refine_diff_density_min -0.387
_refine_ls_extinction_method none
_refine_ls_goodness_of_fit_ref 1.039
_refine_ls_hydrogen_treatment refall
_refine_ls_matrix_type full
_refine_ls_number_parameters 228
_refine_ls_number_reflns 3143
_refine_ls_number_restraints 6
_refine_ls_restrained_S_all 1.038
_refine_ls_R_factor_all 0.0525
_refine_ls_R_factor_gt 0.0345
_refine_ls_shift/su_max 0.001
_refine_ls_shift/su_mean 0.000
_refine_ls_structure_factor_coef Fsqd
_refine_ls_weighting_details 'w=1/[\s^2^(Fo^2^)+(0.0310P)^2^+0.1405P] where P=(Fo^2^+2Fc^2^)/3'
_refine_ls_weighting_scheme calc
_refine_ls_wR_factor_gt 0.0704
_refine_ls_wR_factor_ref 0.0796
_reflns_number_gt 2380
_reflns_number_total 3143
_reflns_threshold_expression 'I > 2\s(I)'
_cod_data_source_file ex2027sup1.cif
_cod_data_source_block I
_cod_original_sg_symbol_H-M 'P 21/n'
_cod_database_code 2243245
_shelx_space_group_comment
;
The symmetry employed for this shelxl refinement is uniquely defined
by the following loop, which should always be used as a source of
symmetry information in preference to the above space-group names.
They are only intended as comments.
;
_shelx_estimated_absorpt_t_min 0.665
_shelx_estimated_absorpt_t_max 0.885

loop_
_space_group_symop_operation_xyz
'x, y, z'
'-x+1/2, y+1/2, -z+1/2'
'-x, -y, -z'
'x-1/2, -y-1/2, z-1/2'

loop_
_atom_site_type_symbol
_atom_site_label
_atom_site_fract_x
_atom_site_fract_y
_atom_site_fract_z
_atom_site_U_iso_or_equiv
_atom_site_adp_type
_atom_site_calc_flag
_atom_site_occupancy
C C1 0.5545(3) 0.5653(4) 0.33174(13) 0.0375(6) Uani d 1
C C2 0.4122(3) 0.5200(5) 0.32604(16) 0.0548(9) Uani d 1
C C3 0.3235(3) 0.5432(5) 0.37988(16) 0.0551(9) Uani d 1
C C4 0.3789(3) 0.6103(4) 0.43668(16) 0.0482(8) Uani d 1
C C5 0.5233(3) 0.6512(4) 0.43961(14) 0.0409(7) Uani d 1
C C6 0.6568(3) 0.5473(4) 0.27790(13) 0.0399(7) Uani d 1
C C7 0.8855(3) 0.5724(3) 0.23313(12) 0.0340(6) Uani d 1
C C8 1.0201(3) 0.5067(5) 0.24304(15) 0.0538(9) Uani d 1
C C9 1.1138(4) 0.4932(6) 0.18965(17) 0.0664(11) Uani d 1
C C10 1.0737(4) 0.5471(5) 0.12820(17) 0.0616(10) Uani d 1
C C11 0.9387(4) 0.6116(5) 0.11776(15) 0.0569(9) Uani d 1
C C12 0.8442(3) 0.6267(4) 0.17029(13) 0.0432(7) Uani d 1
N N1 0.6108(2) 0.6281(3) 0.38848(10) 0.0326(5) Uani d 1
N N2 0.7884(2) 0.5841(3) 0.28799(10) 0.0305(5) Uani d 1
Cl Cl1 1.01089(7) 0.84014(9) 0.35841(3) 0.03986(18) Uani d 1
Cl Cl2 0.93385(8) 0.37596(9) 0.41578(4) 0.0452(2) Uani d 1
Cu Cu1 0.82853(3) 0.65623(4) 0.38345(2) 0.03006(11) Uani d 1
O O1W 0.8277(2) 0.7241(3) 0.47848(9) 0.0375(4) Uani d 1
H H1A 0.833(3) 0.8331(13) 0.4836(13) 0.040(9) Uiso d 1
H H1B 0.896(3) 0.679(3) 0.5008(16) 0.089(13) Uiso d 1
O O2W 0.8297(2) 0.0581(3) 0.50539(11) 0.0439(5) Uani d 1
H H2A 0.854(3) 0.136(3) 0.4777(11) 0.072(12) Uiso d 1
H H2B 0.883(3) 0.074(4) 0.5390(10) 0.082(12) Uiso d 1
H H1 0.383(3) 0.474(4) 0.2868(14) 0.047(8) Uiso d 1
H H2 0.231(3) 0.523(4) 0.3756(15) 0.064(10) Uiso d 1
H H3 0.326(3) 0.634(4) 0.4741(14) 0.049(9) Uiso d 1
H H4 0.564(3) 0.698(3) 0.4789(12) 0.033(7) Uiso d 1
H H5 0.615(3) 0.502(4) 0.2358(14) 0.051(8) Uiso d 1
H H6 1.041(3) 0.471(4) 0.2830(15) 0.056(9) Uiso d 1
H H7 1.199(4) 0.443(4) 0.1993(16) 0.074(11) Uiso d 1
H H8 1.135(4) 0.538(5) 0.0938(18) 0.082(12) Uiso d 1
H H9 0.908(4) 0.652(4) 0.0729(17) 0.079(11) Uiso d 1
H H10 0.751(3) 0.675(3) 0.1664(13) 0.042(8) Uiso d 1

loop_
_atom_site_aniso_label
_atom_site_aniso_U_11
_atom_site_aniso_U_22
_atom_site_aniso_U_33
_atom_site_aniso_U_12
_atom_site_aniso_U_13
_atom_site_aniso_U_23
C1 0.0279(13) 0.0484(17) 0.0362(14) -0.0014(12) -0.0025(11) -0.0019(13)
C2 0.0303(16) 0.084(3) 0.0495(18) -0.0072(16) -0.0085(14) -0.0086(19)
C3 0.0248(15) 0.075(3) 0.066(2) -0.0036(16) -0.0003(15) 0.0034(18)
C4 0.0336(16) 0.059(2) 0.0521(19) 0.0092(14) 0.0097(15) 0.0070(17)
C5 0.0377(16) 0.0492(18) 0.0359(15) 0.0030(13) 0.0033(12) -0.0021(14)
C6 0.0345(15) 0.0519(18) 0.0334(14) -0.0035(13) -0.0063(12) -0.0098(14)
C7 0.0317(14) 0.0413(15) 0.0290(13) 0.0008(12) 0.0013(11) -0.0093(12)
C8 0.0375(17) 0.089(3) 0.0347(16) 0.0156(17) -0.0055(13) -0.0090(18)
C9 0.0364(18) 0.105(3) 0.057(2) 0.021(2) 0.0034(16) -0.018(2)
C10 0.050(2) 0.088(3) 0.0474(19) -0.0040(19) 0.0170(16) -0.022(2)
C11 0.063(2) 0.073(2) 0.0345(16) -0.0011(18) 0.0084(15) 0.0008(17)
C12 0.0407(17) 0.0539(19) 0.0350(15) 0.0063(15) 0.0014(13) -0.0003(14)
N1 0.0291(11) 0.0379(13) 0.0308(11) 0.0014(10) -0.0016(9) -0.0009(10)
N2 0.0255(11) 0.0380(12) 0.0280(11) 0.0019(9) -0.0026(9) -0.0033(10)
Cl1 0.0365(4) 0.0499(4) 0.0331(3) -0.0119(3) -0.0039(3) 0.0058(3)
Cl2 0.0549(4) 0.0354(4) 0.0453(4) -0.0004(3) -0.0182(3) 0.0042(3)
Cu1 0.02761(18) 0.0388(2) 0.02381(17) -0.00335(14) -0.00251(12) -0.00170(13)
O1W 0.0409(11) 0.0437(13) 0.0280(9) -0.0050(10) -0.0040(8) -0.0017(9)
O2W 0.0431(12) 0.0488(13) 0.0399(11) -0.0023(10) -0.0004(10) -0.0011(11)

loop_
_atom_type_symbol
_atom_type_description
_atom_type_scat_dispersion_real
_atom_type_scat_dispersion_imag
_atom_type_scat_source
C C 0.0033 0.0016 'International Tables Vol C Tables 4.2.6.8 and 6.1.1.4'
H H 0.0000 0.0000 'International Tables Vol C Tables 4.2.6.8 and 6.1.1.4'
N N 0.0061 0.0033 'International Tables Vol C Tables 4.2.6.8 and 6.1.1.4'
O O 0.0106 0.0060 'International Tables Vol C Tables 4.2.6.8 and 6.1.1.4'
Cl Cl 0.1484 0.1585 'International Tables Vol C Tables 4.2.6.8 and 6.1.1.4'
Cu Cu 0.3201 1.2651 'International Tables Vol C Tables 4.2.6.8 and 6.1.1.4'

loop_
_geom_angle_atom_site_label_1
_geom_angle_atom_site_label_2
_geom_angle_atom_site_label_3
_geom_angle
_geom_angle_publ_flag
N1 C1 C2 122.6(3) ?
N1 C1 C6 114.2(2) ?
C2 C1 C6 123.2(2) ?
C1 C2 C3 118.8(3) ?
C4 C3 C2 118.9(3) ?
C3 C4 C5 119.6(3) ?
N1 C5 C4 122.4(3) ?
N2 C6 C1 119.5(2) ?
C12 C7 C8 120.0(3) ?
C12 C7 N2 120.5(2) ?
C8 C7 N2 119.5(2) ?
C7 C8 C9 119.5(3) ?
C10 C9 C8 120.5(3) ?
C9 C10 C11 120.3(3) ?
C10 C11 C12 120.0(3) ?
C7 C12 C11 119.6(3) ?
C1 N1 C5 117.8(2) ?
C1 N1 Cu1 112.58(17) ?
C5 N1 Cu1 129.49(17) ?
C6 N2 C7 118.2(2) ?
C6 N2 Cu1 112.85(18) ?
C7 N2 Cu1 128.92(15) ?
O1W Cu1 N2 169.12(8) y
O1W Cu1 N1 88.66(8) y
N2 Cu1 N1 80.47(8) y
O1W Cu1 Cl1 92.92(6) y
N2 Cu1 Cl1 95.76(6) y
N1 Cu1 Cl1 145.15(6) y
O1W Cu1 Cl2 88.86(6) y
N2 Cu1 Cl2 94.66(6) y
N1 Cu1 Cl2 106.80(6) y
Cl1 Cu1 Cl2 108.04(3) y

loop_
_geom_bond_atom_site_label_1
_geom_bond_atom_site_label_2
_geom_bond_distance
_geom_bond_publ_flag
C1 N1 1.347(3) ?
C1 C2 1.378(4) ?
C1 C6 1.450(4) ?
C2 C3 1.375(4) ?
C3 C4 1.357(4) ?
C4 C5 1.386(4) ?
C5 N1 1.325(3) ?
C6 N2 1.276(3) ?
C7 C12 1.387(4) ?
C7 C8 1.369(4) ?
C8 C9 1.389(4) ?
C9 C10 1.357(5) ?
C10 C11 1.371(5) ?
C11 C12 1.381(4) ?
N1 Cu1 2.046(2) y
N2 Cu1 2.0345(19) y
Cu1 O1W 1.9821(18) y
Cl1 Cu1 2.2744(7) y
Cl2 Cu1 2.4673(7) y
C7 N2 1.431(3) y

loop_
_geom_hbond_atom_site_label_D
_geom_hbond_atom_site_label_H
_geom_hbond_atom_site_label_A
_geom_hbond_site_symmetry_A
_geom_hbond_distance_DH
_geom_hbond_distance_HA
_geom_hbond_distance_DA
_geom_hbond_angle_DHA
O1W H1A O2W 1_565 0.851(10) 1.795(11) 2.640(3) 171(3)
O1W H1B Cl2 3_766 0.857(10) 2.347(15) 3.1740(19) 162(3)
O2W H2A Cl2 . 0.850(10) 2.357(12) 3.199(2) 171(3)
O2W H2B Cl1 3_766 0.848(10) 2.384(13) 3.215(2) 167(3)
C5 H4 O1W . 0.95(2) 2.47(2) 2.999(3) 115.3(18)
C6 H5 Cl1 2_645 1.00(3) 2.56(3) 3.540(3) 169(2)
C8 H6 Cl2 . 0.87(3) 2.95(3) 3.707(3) 147(2)
C12 H10 Cl2 2_655 0.95(3) 2.85(3) 3.667(3) 145(2)
